data_7155984
loop_
_publ_author_name
'Alhifthi, Amani'
'Harris, Benjamin L.'
'Goerigk, Lars'
'White, Jonathan'
'Williams, Spencer J.'

_publ_section_title
;
 Structure-reactivity correlations of the abnormal Beckmann reaction of
 dihydrolevoglucosenone oxime
;
_journal_name_full 'Organic &amp; Biomolecular Chemistry'
_journal_paper_doi 10.1039/C7OB02499A
_journal_year 2017
_chemical_absolute_configuration rmad
_chemical_formula_sum 'C13 H14 Br N O3'
_chemical_formula_weight 312.16
_space_group_crystal_system monoclinic
_space_group_IT_number 5
_space_group_name_Hall 'C 2y'
_space_group_name_H-M_alt 'C 1 2 1'
_symmetry_space_group_name_Hall 'C 2y'
_symmetry_space_group_name_H-M 'C 1 2 1'
_atom_sites_solution_hydrogens geom
_audit_creation_method SHELXL-2016/6
_audit_update_record
;
2017-10-06 deposited with the CCDC.
2017-11-14 downloaded from the CCDC.
;
_cell_angle_alpha 90
_cell_angle_beta 99.680(4)
_cell_angle_gamma 90
_cell_formula_units_Z 8
_cell_length_a 19.6367(8)
_cell_length_b 6.2680(2)
_cell_length_c 20.8548(12)
_cell_measurement_reflns_used 3835
_cell_measurement_temperature 130.00(10)
_cell_measurement_theta_max 32.8200
_cell_measurement_theta_min 3.6320
_cell_volume 2530.3(2)
_computing_cell_refinement 'CrysAlisPro 1.171.38.43 (Rigaku OD, 2015)'
_computing_data_collection 'CrysAlisPro 1.171.38.43 (Rigaku OD, 2015)'
_computing_data_reduction 'CrysAlisPro 1.171.38.43 (Rigaku OD, 2015)'
_computing_structure_refinement 'SHELXL-2016/6 (Sheldrick, 2016)'
_computing_structure_solution shelxt
_diffrn_ambient_environment N~2~
_diffrn_ambient_temperature 130.00(10)
_diffrn_detector 'CCD plate'
_diffrn_detector_area_resol_mean 10.2273
_diffrn_detector_type Atlas
_diffrn_measured_fraction_theta_full 0.996
_diffrn_measured_fraction_theta_max 0.942
_diffrn_measurement_device 'four-circle diffractometer'
_diffrn_measurement_device_type 'SuperNova, Dual, Cu at zero, Atlas'
_diffrn_measurement_method '\w scans'
_diffrn_radiation_monochromator mirror
_diffrn_radiation_probe x-ray
_diffrn_radiation_type 'Mo K\a'
_diffrn_radiation_wavelength 0.71073
_diffrn_reflns_av_R_equivalents 0.0312
_diffrn_reflns_av_unetI/netI 0.0622
_diffrn_reflns_Laue_measured_fraction_full 0.996
_diffrn_reflns_Laue_measured_fraction_max 0.942
_diffrn_reflns_limit_h_max 32
_diffrn_reflns_limit_h_min -30
_diffrn_reflns_limit_k_max 10
_diffrn_reflns_limit_k_min -10
_diffrn_reflns_limit_l_max 31
_diffrn_reflns_limit_l_min -33
_diffrn_reflns_number 17227
_diffrn_reflns_point_group_measured_fraction_full 0.974
_diffrn_reflns_point_group_measured_fraction_max 0.866
_diffrn_reflns_theta_full 25.242
_diffrn_reflns_theta_max 36.611
_diffrn_reflns_theta_min 3.341
_diffrn_source 'micro-focus sealed X-ray tube'
_diffrn_source_type 'SuperNova (Mo) X-ray Source'
_exptl_absorpt_coefficient_mu 3.249
_exptl_absorpt_correction_T_max 0.853
_exptl_absorpt_correction_T_min 0.310
_exptl_absorpt_correction_type gaussian
_exptl_absorpt_process_details
;
CrysAlisPro 1.171.38.43 (Rigaku Oxford Diffraction, 2015)
Numerical absorption correction based on gaussian integration over
            a multifaceted crystal model
Empirical absorption correction using spherical harmonics,
 implemented in SCALE3 ABSPACK scaling algorithm.
;
_exptl_crystal_colour colourless
_exptl_crystal_density_diffrn 1.639
_exptl_crystal_description plate
_exptl_crystal_F_000 1264
_exptl_crystal_size_max 0.533
_exptl_crystal_size_mid 0.279
_exptl_crystal_size_min 0.049
_refine_diff_density_max 0.858
_refine_diff_density_min -1.120
_refine_diff_density_rms 0.119
_refine_ls_abs_structure_details
;
 Flack x determined using 2812 quotients [(I+)-(I-)]/[(I+)+(I-)]
 (Parsons, Flack and Wagner, Acta Cryst. B69 (2013) 249-259).
;
_refine_ls_abs_structure_Flack -0.026(7)
_refine_ls_extinction_coef 0.0010(2)
_refine_ls_extinction_expression Fc^*^=kFc[1+0.001xFc^2^\l^3^/sin(2\q)]^-1/4^
_refine_ls_extinction_method 'SHELXL-2016/6 (Sheldrick 2016)'
_refine_ls_goodness_of_fit_ref 1.059
_refine_ls_hydrogen_treatment constr
_refine_ls_matrix_type full
_refine_ls_number_parameters 326
_refine_ls_number_reflns 10861
_refine_ls_number_restraints 1
_refine_ls_restrained_S_all 1.059
_refine_ls_R_factor_all 0.0722
_refine_ls_R_factor_gt 0.0470
_refine_ls_shift/su_max 0.003
_refine_ls_shift/su_mean 0.000
_refine_ls_structure_factor_coef Fsqd
_refine_ls_weighting_details 'w=1/[\s^2^(Fo^2^)+(0.0499P)^2^+0.2949P] where P=(Fo^2^+2Fc^2^)/3'
_refine_ls_weighting_scheme calc
_refine_ls_wR_factor_gt 0.1006
_refine_ls_wR_factor_ref 0.1216
_reflns_Friedel_coverage 0.718
_reflns_Friedel_fraction_full 0.947
_reflns_Friedel_fraction_max 0.780
_reflns_number_gt 8361
_reflns_number_total 10861
_reflns_threshold_expression 'I > 2\s(I)'
_cod_data_source_file c7ob02499a2.cif
_cod_data_source_block cmpd2
_cod_database_code 7155984
_shelx_shelxl_version_number 2016/6
_chemical_oxdiff_usercomment 'Amani/SJW AM-1-31 bromobenzyl'
_shelx_space_group_comment
;
The symmetry employed for this shelxl refinement is uniquely defined
by the following loop, which should always be used as a source of
symmetry information in preference to the above space-group names.
They are only intended as comments.
;
_oxdiff_exptl_absorpt_empirical_full_min 0.541
_oxdiff_exptl_absorpt_empirical_full_max 1.736
_oxdiff_exptl_absorpt_empirical_details
;
Empirical correction (ABSPACK) includes:
- Absorption correction using spherical harmonics
- Frame scaling
;

loop_
_space_group_symop_operation_xyz
'x, y, z'
'-x, y, -z'
'x+1/2, y+1/2, z'
'-x+1/2, y+1/2, -z'

loop_
_atom_site_label
_atom_site_type_symbol
_atom_site_fract_x
_atom_site_fract_y
_atom_site_fract_z
_atom_site_U_iso_or_equiv
_atom_site_adp_type
_atom_site_occupancy
_atom_site_site_symmetry_order
_atom_site_calc_flag
_atom_site_refinement_flags_posn
_atom_site_refinement_flags_adp
C1 C 0.5954(2) 0.0918(6) 0.1501(2) 0.0235(7) Uani 1 1 d . .
H1 H 0.626172 0.214119 0.143377 0.028 Uiso 1 1 calc R U
C1A C 0.5751(2) 0.9691(6) 0.65485(19) 0.0231(8) Uani 1 1 d . .
H1A H 0.597583 0.826081 0.654368 0.028 Uiso 1 1 calc R U
C2 C 0.62454(19) -0.0291(6) 0.21085(19) 0.0201(7) Uani 1 1 d . .
C2A C 0.61459(19) 1.1095(6) 0.7065(2) 0.0210(7) Uani 1 1 d . .
C3 C 0.5870(2) -0.2308(7) 0.2226(2) 0.0247(8) Uani 1 1 d . .
H3A H 0.552068 -0.198248 0.250375 0.030 Uiso 1 1 calc R U
H3B H 0.620295 -0.333817 0.246323 0.030 Uiso 1 1 calc R U
C3A C 0.5858(2) 1.3301(7) 0.7094(2) 0.0284(9) Uani 1 1 d . .
H3A1 H 0.601906 1.420899 0.676066 0.034 Uiso 1 1 calc R U
H3A2 H 0.602705 1.393337 0.752607 0.034 Uiso 1 1 calc R U
C4 C 0.5512(2) -0.3327(6) 0.1592(2) 0.0269(7) Uani 1 1 d . .
H4A H 0.583539 -0.433329 0.143477 0.032 Uiso 1 1 calc R U
H4B H 0.510824 -0.415668 0.168025 0.032 Uiso 1 1 calc R U
C4A C 0.5061(2) 1.3237(7) 0.6973(2) 0.0291(8) Uani 1 1 d . .
H4A1 H 0.489862 1.291301 0.738630 0.035 Uiso 1 1 calc R U
H4A2 H 0.487973 1.465759 0.682288 0.035 Uiso 1 1 calc R U
C5 C 0.5271(2) -0.1704(6) 0.1065(2) 0.0270(8) Uani 1 1 d . .
H5 H 0.504826 -0.241707 0.065378 0.032 Uiso 1 1 calc R U
C5A C 0.47785(18) 1.1573(8) 0.64682(19) 0.0253(7) Uani 1 1 d . .
H5A H 0.426232 1.153503 0.640143 0.030 Uiso 1 1 calc R U
C6 C 0.4807(2) 0.0031(7) 0.1267(3) 0.0329(10) Uani 1 1 d . .
H6A H 0.448795 0.059022 0.088571 0.040 Uiso 1 1 calc R U
H6B H 0.453244 -0.052091 0.158837 0.040 Uiso 1 1 calc R U
C6A C 0.50329(19) 1.1801(8) 0.58255(18) 0.0268(7) Uani 1 1 d . .
H6A1 H 0.470607 1.113486 0.546838 0.032 Uiso 1 1 calc R U
H6A2 H 0.509323 1.332150 0.571975 0.032 Uiso 1 1 calc R U
C7 C 0.7499(2) 0.0579(8) 0.3459(2) 0.0252(8) Uani 1 1 d . .
H7A H 0.778350 0.139257 0.319422 0.030 Uiso 1 1 calc R U
H7B H 0.780901 -0.040359 0.374385 0.030 Uiso 1 1 calc R U
C7A C 0.7497(2) 1.0358(8) 0.8339(2) 0.0269(8) Uani 1 1 d . .
H7A1 H 0.781039 1.133810 0.862042 0.032 Uiso 1 1 calc R U
H7A2 H 0.777690 0.953052 0.807364 0.032 Uiso 1 1 calc R U
C8 C 0.71696(18) 0.2103(6) 0.38735(19) 0.0207(7) Uani 1 1 d . .
C8A C 0.71678(19) 0.8852(7) 0.87586(19) 0.0228(8) Uani 1 1 d . .
C9 C 0.70018(19) 0.4175(9) 0.36521(19) 0.0248(7) Uani 1 1 d . .
H9 H 0.712937 0.464999 0.325618 0.030 Uiso 1 1 calc R U
C9A C 0.70139(18) 0.9514(7) 0.93563(19) 0.0225(8) Uani 1 1 d . .
H9A H 0.713900 1.091394 0.950630 0.027 Uiso 1 1 calc R U
C10 C 0.6649(2) 0.5550(7) 0.4008(2) 0.0246(8) Uani 1 1 d . .
H10 H 0.652968 0.695013 0.385401 0.029 Uiso 1 1 calc R U
C10A C 0.6683(2) 0.8183(7) 0.9738(2) 0.0245(8) Uani 1 1 d . .
H10A H 0.658099 0.865194 1.014477 0.029 Uiso 1 1 calc R U
C11 C 0.64744(19) 0.4840(6) 0.45891(19) 0.0215(8) Uani 1 1 d . .
C11A C 0.6504(2) 0.6136(7) 0.95068(19) 0.0222(8) Uani 1 1 d . .
C12 C 0.66450(19) 0.2783(7) 0.48211(19) 0.0217(7) Uani 1 1 d . .
H12 H 0.652667 0.231518 0.522147 0.026 Uiso 1 1 calc R U
C12A C 0.6656(2) 0.5418(7) 0.8921(2) 0.0268(8) Uani 1 1 d . .
H12A H 0.653186 0.401493 0.877370 0.032 Uiso 1 1 calc R U
C13 C 0.69881(18) 0.1447(7) 0.44582(19) 0.0221(8) Uani 1 1 d . .
H13 H 0.710325 0.004453 0.461165 0.026 Uiso 1 1 calc R U
C13A C 0.69941(19) 0.6769(9) 0.85509(19) 0.0255(7) Uani 1 1 d . .
H13A H 0.710856 0.627469 0.815172 0.031 Uiso 1 1 calc R U
N1 N 0.67529(17) 0.0593(6) 0.24716(17) 0.0232(7) Uani 1 1 d . .
N1A N 0.66605(17) 1.0213(6) 0.74219(16) 0.0226(6) Uani 1 1 d . .
O1 O 0.69873(13) -0.0649(6) 0.30336(13) 0.0241(5) Uani 1 1 d . .
O1A O 0.69876(13) 1.1594(6) 0.79127(13) 0.0245(5) Uani 1 1 d . .
O5 O 0.58685(15) -0.0455(5) 0.09609(14) 0.0281(6) Uani 1 1 d . .
O5A O 0.50697(14) 0.9492(5) 0.66787(14) 0.0276(6) Uani 1 1 d . .
O6 O 0.52813(15) 0.1658(5) 0.15508(16) 0.0299(6) Uani 1 1 d . .
O6A O 0.56890(14) 1.0694(5) 0.59281(14) 0.0276(6) Uani 1 1 d . .
Br1 Br 0.60178(2) 0.67350(6) 0.50828(2) 0.02709(10) Uani 1 1 d . .
Br1A Br 0.60476(2) 0.42740(7) 1.00165(2) 0.02887(11) Uani 1 1 d . .

loop_
_atom_site_aniso_label
_atom_site_aniso_U_11
_atom_site_aniso_U_22
_atom_site_aniso_U_33
_atom_site_aniso_U_23
_atom_site_aniso_U_13
_atom_site_aniso_U_12
C1 0.027(2) 0.0181(16) 0.0247(18) 0.0001(14) 0.0028(14) -0.0055(14)
C1A 0.0241(19) 0.0215(18) 0.0228(17) -0.0011(13) 0.0018(13) 0.0044(13)
C2 0.0227(18) 0.0153(16) 0.0233(17) -0.0023(12) 0.0068(13) 0.0000(12)
C2A 0.0186(17) 0.0211(17) 0.0233(17) 0.0023(13) 0.0033(13) 0.0017(12)
C3 0.030(2) 0.0181(18) 0.027(2) 0.0014(14) 0.0077(15) -0.0031(14)
C3A 0.028(2) 0.0202(19) 0.035(2) -0.0037(16) -0.0018(16) 0.0021(15)
C4 0.0282(19) 0.0140(14) 0.038(2) -0.0030(16) 0.0031(15) -0.0013(15)
C4A 0.027(2) 0.034(2) 0.027(2) -0.0021(17) 0.0047(15) 0.0086(16)
C5 0.033(2) 0.0194(16) 0.028(2) -0.0012(15) 0.0020(16) -0.0070(14)
C5A 0.0176(16) 0.035(2) 0.0234(17) 0.0042(17) 0.0033(12) 0.0012(16)
C6 0.024(2) 0.0230(19) 0.049(3) 0.0020(18) -0.0034(18) 0.0000(15)
C6A 0.0268(18) 0.0318(19) 0.0218(16) 0.0009(17) 0.0037(13) 0.0051(17)
C7 0.0195(19) 0.031(2) 0.0237(18) -0.0037(16) 0.0007(14) 0.0001(15)
C7A 0.0195(19) 0.032(2) 0.029(2) 0.0007(17) 0.0009(15) 0.0025(16)
C8 0.0165(16) 0.022(2) 0.0221(17) -0.0017(13) 0.0008(12) -0.0017(13)
C8A 0.0158(17) 0.028(2) 0.0227(17) -0.0004(14) -0.0019(13) 0.0045(14)
C9 0.0247(18) 0.027(2) 0.0226(16) 0.0036(18) 0.0047(13) -0.0058(18)
C9A 0.0208(18) 0.022(2) 0.0230(16) -0.0016(15) -0.0017(13) 0.0014(14)
C10 0.024(2) 0.0217(19) 0.027(2) 0.0019(15) 0.0019(15) -0.0022(15)
C10A 0.023(2) 0.027(2) 0.0217(18) -0.0019(15) 0.0001(14) 0.0072(15)
C11 0.0187(18) 0.0218(19) 0.0234(17) -0.0013(13) 0.0021(13) -0.0026(13)
C11A 0.0219(18) 0.024(2) 0.0197(16) 0.0020(13) 0.0009(13) 0.0035(13)
C12 0.0210(19) 0.0242(19) 0.0195(17) 0.0014(14) 0.0021(13) -0.0038(14)
C12A 0.032(2) 0.0211(19) 0.027(2) -0.0025(16) 0.0036(16) 0.0037(16)
C13 0.0174(16) 0.022(2) 0.0249(17) 0.0022(14) -0.0027(13) -0.0004(14)
C13A 0.0289(19) 0.0257(19) 0.0220(16) -0.0009(18) 0.0044(13) 0.0023(18)
N1 0.0254(17) 0.0217(16) 0.0232(16) -0.0009(12) 0.0060(12) -0.0012(12)
N1A 0.0242(16) 0.0227(16) 0.0206(15) -0.0009(12) 0.0027(12) 0.0026(12)
O1 0.0259(13) 0.0233(13) 0.0216(12) 0.0013(13) -0.0001(9) 0.0009(13)
O1A 0.0239(13) 0.0227(14) 0.0249(13) -0.0013(13) -0.0015(10) 0.0012(12)
O5 0.0331(16) 0.0298(16) 0.0219(13) -0.0022(12) 0.0063(11) -0.0072(12)
O5A 0.0268(14) 0.0279(16) 0.0280(14) 0.0057(13) 0.0039(11) -0.0062(12)
O6 0.0330(16) 0.0156(12) 0.0388(16) -0.0040(13) -0.0007(12) 0.0024(13)
O6A 0.0257(14) 0.0377(16) 0.0204(13) 0.0032(12) 0.0066(11) 0.0082(12)
Br1 0.0273(2) 0.0246(2) 0.0299(2) -0.00325(17) 0.00607(14) 0.00141(16)
Br1A 0.0335(2) 0.0274(2) 0.02633(19) 0.00061(17) 0.00679(15) -0.00035(18)

loop_
_atom_type_symbol
_atom_type_description
_atom_type_scat_dispersion_real
_atom_type_scat_dispersion_imag
_atom_type_scat_source
C C 0.0033 0.0016 'International Tables Vol C Tables 4.2.6.8 and 6.1.1.4'
H H 0.0000 0.0000 'International Tables Vol C Tables 4.2.6.8 and 6.1.1.4'
N N 0.0061 0.0033 'International Tables Vol C Tables 4.2.6.8 and 6.1.1.4'
O O 0.0106 0.0060 'International Tables Vol C Tables 4.2.6.8 and 6.1.1.4'
Br Br -0.2901 2.4595 'International Tables Vol C Tables 4.2.6.8 and 6.1.1.4'

loop_
_geom_angle_atom_site_label_1
_geom_angle_atom_site_label_2
_geom_angle_atom_site_label_3
_geom_angle
O5 C1 O6 105.7(3)
O5 C1 C2 110.1(3)
O6 C1 C2 109.2(3)
O5 C1 H1 110.6
O6 C1 H1 110.6
C2 C1 H1 110.6
O5A C1A O6A 105.9(3)
O5A C1A C2A 107.8(3)
O6A C1A C2A 110.3(3)
O5A C1A H1A 110.9
O6A C1A H1A 110.9
C2A C1A H1A 110.9
N1 C2 C1 115.5(3)
N1 C2 C3 128.7(4)
C1 C2 C3 115.7(3)
N1A C2A C3A 130.0(4)
N1A C2A C1A 115.3(4)
C3A C2A C1A 114.6(3)
C2 C3 C4 112.1(3)
C2 C3 H3A 109.2
C4 C3 H3A 109.2
C2 C3 H3B 109.2
C4 C3 H3B 109.2
H3A C3 H3B 107.9
C2A C3A C4A 110.4(4)
C2A C3A H3A1 109.6
C4A C3A H3A1 109.6
C2A C3A H3A2 109.6
C4A C3A H3A2 109.6
H3A1 C3A H3A2 108.1
C5 C4 C3 112.9(3)
C5 C4 H4A 109.0
C3 C4 H4A 109.0
C5 C4 H4B 109.0
C3 C4 H4B 109.0
H4A C4 H4B 107.8
C5A C4A C3A 111.9(3)
C5A C4A H4A1 109.2
C3A C4A H4A1 109.2
C5A C4A H4A2 109.2
C3A C4A H4A2 109.2
H4A1 C4A H4A2 107.9
O5 C5 C4 108.0(3)
O5 C5 C6 101.1(3)
C4 C5 C6 114.0(4)
O5 C5 H5 111.1
C4 C5 H5 111.1
C6 C5 H5 111.1
O5A C5A C6A 100.3(3)
O5A C5A C4A 109.0(3)
C6A C5A C4A 114.3(4)
O5A C5A H5A 110.9
C6A C5A H5A 110.9
C4A C5A H5A 110.9
O6 C6 C5 104.1(3)
O6 C6 H6A 110.9
C5 C6 H6A 110.9
O6 C6 H6B 110.9
C5 C6 H6B 110.9
H6A C6 H6B 109.0
O6A C6A C5A 104.0(3)
O6A C6A H6A1 111.0
C5A C6A H6A1 111.0
O6A C6A H6A2 111.0
C5A C6A H6A2 111.0
H6A1 C6A H6A2 109.0
O1 C7 C8 111.6(3)
O1 C7 H7A 109.3
C8 C7 H7A 109.3
O1 C7 H7B 109.3
C8 C7 H7B 109.3
H7A C7 H7B 108.0
O1A C7A C8A 111.9(3)
O1A C7A H7A1 109.2
C8A C7A H7A1 109.2
O1A C7A H7A2 109.2
C8A C7A H7A2 109.2
H7A1 C7A H7A2 107.9
C13 C8 C9 118.9(4)
C13 C8 C7 121.0(4)
C9 C8 C7 120.0(4)
C9A C8A C13A 118.4(4)
C9A C8A C7A 120.8(4)
C13A C8A C7A 120.8(4)
C10 C9 C8 120.6(4)
C10 C9 H9 119.7
C8 C9 H9 119.7
C10A C9A C8A 121.8(4)
C10A C9A H9A 119.1
C8A C9A H9A 119.1
C11 C10 C9 119.0(4)
C11 C10 H10 120.5
C9 C10 H10 120.5
C9A C10A C11A 118.0(4)
C9A C10A H10A 121.0
C11A C10A H10A 121.0
C10 C11 C12 121.2(4)
C10 C11 Br1 118.9(3)
C12 C11 Br1 119.9(3)
C12A C11A C10A 121.7(4)
C12A C11A Br1A 119.1(3)
C10A C11A Br1A 119.1(3)
C13 C12 C11 118.8(4)
C13 C12 H12 120.6
C11 C12 H12 120.6
C11A C12A C13A 119.2(4)
C11A C12A H12A 120.4
C13A C12A H12A 120.4
C12 C13 C8 121.6(4)
C12 C13 H13 119.2
C8 C13 H13 119.2
C12A C13A C8A 120.8(4)
C12A C13A H13A 119.6
C8A C13A H13A 119.6
C2 N1 O1 111.5(3)
C2A N1A O1A 112.2(3)
N1 O1 C7 108.1(3)
N1A O1A C7A 107.5(3)
C1 O5 C5 101.6(3)
C1A O5A C5A 101.5(3)
C1 O6 C6 106.5(3)
C1A O6A C6A 106.5(3)

loop_
_geom_bond_atom_site_label_1
_geom_bond_atom_site_label_2
_geom_bond_distance
C1 O5 1.405(5)
C1 O6 1.421(5)
C1 C2 1.504(5)
C1 H1 1.0000
C1A O5A 1.414(5)
C1A O6A 1.425(5)
C1A C2A 1.501(5)
C1A H1A 1.0000
C2 N1 1.272(5)
C2 C3 1.505(5)
C2A N1A 1.276(5)
C2A C3A 1.499(6)
C3 C4 1.529(6)
C3 H3A 0.9900
C3 H3B 0.9900
C3A C4A 1.543(6)
C3A H3A1 0.9900
C3A H3A2 0.9900
C4 C5 1.515(6)
C4 H4A 0.9900
C4 H4B 0.9900
C4A C5A 1.518(6)
C4A H4A1 0.9900
C4A H4A2 0.9900
C5 O5 1.456(5)
C5 C6 1.523(6)
C5 H5 1.0000
C5A O5A 1.462(5)
C5A C6A 1.514(5)
C5A H5A 1.0000
C6 O6 1.440(5)
C6 H6A 0.9900
C6 H6B 0.9900
C6A O6A 1.447(5)
C6A H6A1 0.9900
C6A H6A2 0.9900
C7 O1 1.446(5)
C7 C8 1.506(6)
C7 H7A 0.9900
C7 H7B 0.9900
C7A O1A 1.446(5)
C7A C8A 1.505(6)
C7A H7A1 0.9900
C7A H7A2 0.9900
C8 C13 1.389(5)
C8 C9 1.399(7)
C8A C9A 1.394(6)
C8A C13A 1.399(7)
C9 C10 1.395(6)
C9 H9 0.9500
C9A C10A 1.388(6)
C9A H9A 0.9500
C10 C11 1.387(6)
C10 H10 0.9500
C10A C11A 1.395(6)
C10A H10A 0.9500
C11 C12 1.398(6)
C11 Br1 1.893(4)
C11A C12A 1.381(6)
C11A Br1A 1.901(4)
C12 C13 1.378(6)
C12 H12 0.9500
C12A C13A 1.388(6)
C12A H12A 0.9500
C13 H13 0.9500
C13A H13A 0.9500
N1 O1 1.418(5)
N1A O1A 1.410(4)

loop_
_geom_torsion_atom_site_label_1
_geom_torsion_atom_site_label_2
_geom_torsion_atom_site_label_3
_geom_torsion_atom_site_label_4
_geom_torsion
O5 C1 C2 N1 132.4(4)
O6 C1 C2 N1 -111.9(4)
O5 C1 C2 C3 -51.3(4)
O6 C1 C2 C3 64.4(4)
O5A C1A C2A N1A 117.8(4)
O6A C1A C2A N1A -127.1(4)
O5A C1A C2A C3A -60.3(4)
O6A C1A C2A C3A 54.9(4)
N1 C2 C3 C4 -156.1(4)
C1 C2 C3 C4 28.2(5)
N1A C2A C3A C4A -139.0(4)
C1A C2A C3A C4A 38.7(5)
C2 C3 C4 C5 -31.4(5)
C2A C3A C4A C5A -36.9(5)
C3 C4 C5 O5 56.7(4)
C3 C4 C5 C6 -54.7(5)
C3A C4A C5A O5A 56.6(5)
C3A C4A C5A C6A -54.7(5)
O5 C5 C6 O6 -27.0(4)
C4 C5 C6 O6 88.5(4)
O5A C5A C6A O6A -32.0(4)
C4A C5A C6A O6A 84.4(4)
O1 C7 C8 C13 85.5(4)
O1 C7 C8 C9 -90.5(5)
O1A C7A C8A C9A -87.6(4)
O1A C7A C8A C13A 90.8(5)
C13 C8 C9 C10 -1.0(6)
C7 C8 C9 C10 175.1(3)
C13A C8A C9A C10A -1.4(6)
C7A C8A C9A C10A 177.1(3)
C8 C9 C10 C11 0.8(6)
C8A C9A C10A C11A -0.1(6)
C9 C10 C11 C12 -0.1(6)
C9 C10 C11 Br1 178.3(3)
C9A C10A C11A C12A 1.0(6)
C9A C10A C11A Br1A -179.9(3)
C10 C11 C12 C13 -0.5(6)
Br1 C11 C12 C13 -178.9(3)
C10A C11A C12A C13A -0.3(6)
Br1A C11A C12A C13A -179.5(3)
C11 C12 C13 C8 0.4(6)
C9 C8 C13 C12 0.3(6)
C7 C8 C13 C12 -175.7(3)
C11A C12A C13A C8A -1.2(6)
C9A C8A C13A C12A 2.0(6)
C7A C8A C13A C12A -176.4(4)
C1 C2 N1 O1 179.4(3)
C3 C2 N1 O1 3.7(6)
C3A C2A N1A O1A 0.3(6)
C1A C2A N1A O1A -177.4(3)
C2 N1 O1 C7 -172.6(3)
C8 C7 O1 N1 83.5(4)
C2A N1A O1A C7A 172.3(3)
C8A C7A O1A N1A -72.7(4)
O6 C1 O5 C5 -44.5(4)
C2 C1 O5 C5 73.3(4)
C4 C5 O5 C1 -76.7(4)
C6 C5 O5 C1 43.2(4)
O6A C1A O5A C5A -42.9(4)
C2A C1A O5A C5A 75.1(4)
C6A C5A O5A C1A 45.4(3)
C4A C5A O5A C1A -75.0(4)
O5 C1 O6 C6 27.0(4)
C2 C1 O6 C6 -91.5(4)
C5 C6 O6 C1 1.0(5)
O5A C1A O6A C6A 22.1(4)
C2A C1A O6A C6A -94.2(4)
C5A C6A O6A C1A 7.0(4)
